data_2007154
loop_
_publ_author_name
'Kennedy, Alan R. '
'Okoth, Maurice O.'
'Sheen, David B.'
'Sherwood, John N.'
'Vrcelj, Ranko M.'

_publ_section_title
;
 Two New Structures of 5-Nitrouracil
;
_journal_issue 4
_journal_name_full 'Acta Crystallographica Section C'
_journal_page_first 547
_journal_page_last 550
_journal_paper_doi 10.1107/S0108270197016521
_journal_volume 54
_journal_year 1998
_chemical_formula_moiety 'C4 H3 N3 O4, C2 H6 O1 S1'
_chemical_formula_sum 'C6 H9 N3 O5 S'
_chemical_formula_weight 235.21
_space_group_IT_number 14
_symmetry_cell_setting monoclinic
_symmetry_space_group_name_Hall '-P 2yn'
_symmetry_space_group_name_H-M 'P 1 21/n 1'
_cell_angle_alpha 90
_cell_angle_beta 95.823(8)
_cell_angle_gamma 90
_cell_formula_units_Z 4
_cell_length_a 8.8580(10)
_cell_length_b 6.9619(6)
_cell_length_c 15.8220(10)
_cell_measurement_reflns_used 25
_cell_measurement_temperature 295
_cell_measurement_theta_max 27.5
_cell_measurement_theta_min 25.1
_cell_volume 970.68(15)
_diffrn_ambient_temperature 295
_diffrn_measurement_device_type 'Rigaku AFC7S'
_diffrn_measurement_method \w/2\q
_diffrn_radiation_monochromator graphite
_diffrn_radiation_source 'X-ray tube'
_diffrn_radiation_type MoK\a
_diffrn_radiation_wavelength 0.71069
_diffrn_reflns_av_R_equivalents 0.0089
_diffrn_reflns_limit_h_max 11
_diffrn_reflns_limit_h_min 0
_diffrn_reflns_limit_k_max 9
_diffrn_reflns_limit_k_min 0
_diffrn_reflns_limit_l_max 20
_diffrn_reflns_limit_l_min -20
_diffrn_reflns_number 2651
_diffrn_reflns_theta_max 28.01
_diffrn_reflns_theta_min 2.50
_diffrn_standards_decay_% 20.4
_diffrn_standards_interval_count 150
_diffrn_standards_number 3
_exptl_absorpt_coefficient_mu 0.341
_exptl_absorpt_correction_type none
_exptl_crystal_colour colourless
_exptl_crystal_density_diffrn 1.609
_exptl_crystal_density_meas ?
_exptl_crystal_description 'cut block'
_exptl_crystal_F_000 488.00
_exptl_crystal_size_max 0.80
_exptl_crystal_size_mid 0.60
_exptl_crystal_size_min 0.40
_refine_diff_density_max 0.27
_refine_diff_density_min -0.22
_refine_ls_extinction_coef '2.3(4) x 10^-6^'
_refine_ls_extinction_method
;
Zachariasen (1968) type 2, Gaussian isotropic
;
_refine_ls_goodness_of_fit_obs 2.132
_refine_ls_hydrogen_treatment refall
_refine_ls_matrix_type full
_refine_ls_number_constraints 0
_refine_ls_number_parameters 173
_refine_ls_number_reflns 2042
_refine_ls_number_restraints 0
_refine_ls_R_factor_all 0.0350
_refine_ls_R_factor_obs .0297
_refine_ls_shift/esd_max 0.0020
_refine_ls_structure_factor_coef F
_refine_ls_weighting_details 'w = 1/\s^2^(F)'
_refine_ls_weighting_scheme sigma
_refine_ls_wR_factor_all 0.0502
_refine_ls_wR_factor_obs .0492
_reflns_number_observed 2042
_reflns_number_total 2496
_reflns_observed_criterion I>2\s(I)
_cod_data_source_file cf1206.cif
_cod_data_source_block IV
_cod_depositor_comments
;
The following automatic conversions were performed:

'_exptl_crystal_density_meas' value 'none' was changed to '?' - the
value is perceived as not measured.

Automatic conversion script
Id: cif_fix_values 3008 2015-01-20 13:52:24Z robertas 
;
_cod_original_cell_volume 970.70(10)
_cod_original_sg_symbol_H-M 'P 21/n'
_cod_original_formula_sum 'C6 H9 N3 O5 S1 '
_cod_database_code 2007154

loop_
_symmetry_equiv_pos_as_xyz
'  +x,  +y,  +z'
1/2-x,1/2+y,1/2-z
'  -x,  -y,  -z'
1/2+x,1/2-y,1/2+z

loop_
_atom_site_aniso_label
_atom_site_aniso_U_11
_atom_site_aniso_U_22
_atom_site_aniso_U_33
_atom_site_aniso_U_12
_atom_site_aniso_U_13
_atom_site_aniso_U_23
S1 .0489(2) .0281(2) .0353(2) -.00400(10) .00130(10) -.00120(10)
O1 .0567(6) .0317(5) .0533(6) -.0087(5) -.0007(5) -.0057(4)
O2 .0579(7) .0460(7) .0727(8) -.0025(5) -.0275(6) .0024(5)
O3 .0470(6) .0592(7) .0571(7) -.0115(5) -.0078(5) -.0038(5)
O4 .0606(8) .0618(8) .0739(9) .0009(6) -.0183(7) .0279(6)
O5 .0541(6) .0292(5) .0343(5) .0011(4) -.0054(4) .0019(4)
N1 .0431(6) .0247(6) .0409(6) .0012(5) -.0023(5) .0021(4)
N2 .0427(6) .0248(5) .0391(6) -.0039(5) -.0007(5) -.0030(4)
N3 .0389(6) .0471(7) .0357(6) .0004(5) .0002(5) .0020(5)
C1 .0385(7) .0304(6) .0317(6) -.0028(5) .0049(5) -.0007(5)
C2 .0404(7) .0319(7) .0410(7) -.0011(5) -.0018(6) .0009(5)
C3 .0399(7) .0272(6) .0364(6) .0025(5) .0049(5) .0017(5)
C4 .0351(6) .0327(6) .0314(6) .0000(5) .0010(5) .0007(5)
C5 .0528(10) .0520(10) .0541(9) -.0077(8) .0055(8) .0111(8)
C6 .0464(9) .085(2) .0450(9) .0030(10) -.0090(7) .0015(9)

loop_
_atom_site_label
_atom_site_fract_x
_atom_site_fract_y
_atom_site_fract_z
_atom_site_U_iso_or_equiv
_atom_site_thermal_displace_type
_atom_site_calc_flag
_atom_site_calc_attached_atom
S1 .74755(4) 1.37225(5) .46078(2) .0376(3) Uani ? ?
O1 .90450(10) .3331(2) .70742(7) .0476(5) Uani ? ?
O2 1.27420(10) .6491(2) .87107(9) .0612(6) Uani ? ?
O3 .67840(10) .5690(2) .63578(8) .0553(6) Uani ? ?
O4 .7438(2) .8616(2) .61533(9) .0671(8) Uani ? ?
O5 .72100(10) 1.34370(10) .36490(6) .0399(5) Uani ? ?
N1 1.08380(10) .4962(2) .79035(7) .0367(5) Uani ? ?
N2 1.09990(10) .8284(2) .79110(7) .0359(5) Uani ? ?
N3 .76660(10) .7034(2) .64869(7) .0408(6) Uani ? ?
C1 .95610(10) .4872(2) .73185(8) .0334(6) Uani ? ?
C2 1.1617(2) .6558(2) .82096(9) .0382(6) Uani ? ?
C3 .9760(2) .8389(2) .73547(8) .0344(6) Uani ? ?
C4 .90140(10) .6783(2) .70557(8) .0332(6) Uani ? ?
C5 .6146(2) 1.2221(3) .50610(10) .0529(9) Uani ? ?
C6 .9134(2) 1.2380(4) .49370(10) .0596(10) Uani ? ?
H1 1.124(2) .385(3) .8080(10) .047(5) Uiso ? ?
H2 1.142(2) .926(3) .8130(10) .048(5) Uiso ? ?
H3 .944(2) .956(3) .7182(10) .039(4) Uiso ? ?
H4 .634(2) 1.221(3) .5660(10) .073(6) Uiso ? ?
H5 .627(3) 1.100(4) .484(2) .085(8) Uiso ? ?
H6 .524(3) 1.268(4) .495(2) .086(7) Uiso ? ?
H7 .888(3) 1.107(4) .473(2) .091(8) Uiso ? ?
H8 .923(2) 1.245(3) .553(2) .079(6) Uiso ? ?
H9 .987(3) 1.300(3) .4750(10) .068(6) Uiso ? ?

loop_
_atom_type_symbol
_atom_type_scat_dispersion_real
_atom_type_scat_dispersion_imag
_atom_type_scat_source
C 0.003 0.002 'International Tables'
H 0.000 0.000 'International Tables'
N 0.006 0.003 'International Tables'
O 0.011 0.006 'International Tables'
S 0.125 0.123 'International Tables'

loop_
_geom_angle_atom_site_label_1
_geom_angle_atom_site_label_2
_geom_angle_atom_site_label_3
_geom_angle
_geom_angle_publ_flag
O5 S1 C5 106.39(8) no
O5 S1 C6 105.24(8) no
C5 S1 C6 97.70(10) no
C1 N1 C2 128.20(10) yes
C2 N2 C3 122.80(10) yes
O3 N3 O4 122.70(10) yes
O3 N3 C4 119.30(10) yes
O4 N3 C4 118.00(10) yes
O1 C1 N1 120.50(10) yes
O1 C1 C4 127.60(10) yes
N1 C1 C4 111.90(10) yes
O2 C2 N1 123.50(10) yes
O2 C2 N2 121.90(10) yes
N1 C2 N2 114.60(10) yes
N2 C3 C4 121.50(10) yes
N3 C4 C1 121.40(10) yes
N3 C4 C3 117.60(10) yes
C1 C4 C3 121.00(10) yes

loop_
_geom_bond_atom_site_label_1
_geom_bond_atom_site_label_2
_geom_bond_site_symmetry_1
_geom_bond_site_symmetry_2
_geom_bond_distance
_geom_bond_publ_flag
S1 O5 ? ? 1.5250(10) no
S1 C5 ? ? 1.779(2) no
S1 C6 ? ? 1.774(2) no
O1 C1 ? ? 1.214(2) yes
O2 C2 ? ? 1.210(2) yes
O3 N3 ? ? 1.223(2) yes
O4 N3 ? ? 1.229(2) yes
N1 C1 ? ? 1.389(2) yes
N1 C2 ? ? 1.370(2) yes
N1 H1 ? ? .88(2) no
N2 C2 ? ? 1.384(2) yes
N2 C3 ? ? 1.337(2) yes
N2 H2 ? ? .83(2) no
N3 C4 ? ? 1.432(2) yes
C1 C4 ? ? 1.462(2) yes
C3 C4 ? ? 1.359(2) yes
C3 H3 ? ? .90(2) no
C5 H4 ? ? .95(2) no
C5 H5 ? ? .93(3) no
C5 H6 ? ? .86(3) no
C6 H7 ? ? .99(3) no
C6 H8 ? ? .94(2) no
C6 H9 ? ? .86(2) no

loop_
_geom_torsion_atom_site_label_1
_geom_torsion_atom_site_label_2
_geom_torsion_atom_site_label_3
_geom_torsion_atom_site_label_4
_geom_torsion
_geom_torsion_publ_flag
O3 N3 C4 C3 -163.40(10) yes
O4 N3 C4 C3 15.9(2) yes
